data_1008756
loop_
_publ_author_name
'Pernet, M.'
'Berthet-Colominas, C.'
'Alario-Franco, M. A.'
'Christensen, A. N.'

_publ_section_title
;
 Etude par diffraction neutronique de l'oxyhydroxyde de chrome \b-CrOOH
;
_journal_coden_ASTM PSSABA
_journal_issue 1
_journal_name_full
;
 Physica Status Solidi A: Applications and Materials Science
;
_journal_page_first 81
_journal_page_last 88
_journal_paper_doi 10.1002/pssa.2210430107
_journal_volume 43
_journal_year 1977
_chemical_formula_structural 'Cr O (O H)'
_chemical_formula_sum 'Cr H O2'
_chemical_name_mineral Guyanaite
_chemical_name_systematic 'Chromium oxide hydroxide - \b'
_space_group_IT_number 31
_symmetry_cell_setting orthorhombic
_symmetry_Int_Tables_number 31
_symmetry_space_group_name_Hall 'P -2 2ac'
_symmetry_space_group_name_H-M 'P 21 n m'
_cell_angle_alpha 90
_cell_angle_beta 90
_cell_angle_gamma 90
_cell_formula_units_Z 2
_cell_length_a 4.858
_cell_length_b 4.292
_cell_length_c 2.955
_cell_volume 61.6
_refine_ls_R_factor_all 0.078
_cod_original_formula_sum 'H Cr O2'
_cod_database_code 1008756

loop_
_symmetry_equiv_pos_as_xyz
x,y,z
x,y,-z
1/2+x,-y,1/2-z
1/2+x,-y,1/2+z

loop_
_atom_site_label
_atom_site_type_symbol
_atom_site_symmetry_multiplicity
_atom_site_Wyckoff_symbol
_atom_site_fract_x
_atom_site_fract_y
_atom_site_fract_z
_atom_site_occupancy
_atom_site_attached_hydrogens
_atom_site_calc_flag
Cr1 Cr3+ 2 a 0. 0.262(5) 0. 1. 0 d
O1 O2- 2 a 0.345(4) 0.509(2) 0. 1. 0 d
O2 O2- 2 a 0.636(4) 0.015(2) 0. 1. 0 d
H1 H1+ 2 a 0.473(4) 0.215(4) 0. 1. 0 d

loop_
_atom_type_symbol
_atom_type_oxidation_number
Cr3+ 3.000
O2- -2.000
H1+ 1.000
